data_2004801
loop_
_publ_author_name
'De Brauer, C.'
'Kolinsky, C.'
'Jannin, M.'
'Puget, R.'

_publ_section_title
;
 Trimethyloxosulfonium Salts. IX. Study of some Mixed Compounds,
 (CH~3~)~3~SOCdCl~3{-~<i>x</i>}Br~<i>x~</i>
;
_journal_issue 4
_journal_name_full 'Acta Crystallographica Section C'
_journal_page_first 812
_journal_page_last 817
_journal_paper_doi 10.1107/S0108270195011565
_journal_volume 52
_journal_year 1996
_chemical_formula_sum 'C3 H9 Br0.607 Cd Cl2.393 O S'
_chemical_formula_weight 339.2
_space_group_IT_number 62
_symmetry_cell_setting orthorhombic
_symmetry_space_group_name_Hall '-P 2ac 2n'
_symmetry_space_group_name_H-M 'P n m a'
_atom_type_scat_source IntTabIV
_cell_angle_alpha 90
_cell_angle_beta 90
_cell_angle_gamma 90
_cell_formula_units_Z 4
_cell_length_a 6.7440(10)
_cell_length_b 10.253(2)
_cell_length_c 13.517(2)
_cell_measurement_reflns_used 25
_cell_measurement_temperature 293
_cell_measurement_theta_max 15
_cell_measurement_theta_min 5
_cell_volume 934.6(3)
_computing_cell_refinement MolEN
_computing_data_collection 'MolEN. (Fair, 1990)'
_computing_data_reduction MolEN
_computing_molecular_graphics 'ORTEPII, (Johnson, 1976)'
_computing_publication_material 'WORD 5.1 Times 12'
_computing_structure_refinement 'PROMETHEUS, (Zucker, Perenthaler, Kups, Backman & Schulz)'
_computing_structure_solution MolEN
_diffrn_measurement_device 'Enraf-Nonius CAD-4'
_diffrn_measurement_method '\w/2\q scans'
_diffrn_radiation_type MoK\a
_diffrn_radiation_wavelength 0.71073
_diffrn_reflns_av_R_equivalents 0.015
_diffrn_reflns_limit_h_max 10
_diffrn_reflns_limit_h_min -10
_diffrn_reflns_limit_k_max 15
_diffrn_reflns_limit_k_min -15
_diffrn_reflns_limit_l_max 20
_diffrn_reflns_limit_l_min -5
_diffrn_reflns_number 8466
_diffrn_reflns_theta_max 30
_diffrn_standards_decay_% -6.8
_diffrn_standards_interval_time 120
_diffrn_standards_number 4
_exptl_absorpt_coefficient_mu 5.899
_exptl_absorpt_correction_T_max 0.9997
_exptl_absorpt_correction_T_min 0.9311
_exptl_absorpt_correction_type 'empirical, \y scans (MolEN; Fair, 1990)'
_exptl_crystal_colour colourless
_exptl_crystal_density_diffrn 2.410
_exptl_crystal_description prismatic
_exptl_crystal_size_max 0.2
_exptl_crystal_size_mid 0.2
_exptl_crystal_size_min 0.2
_refine_diff_density_max 0.270
_refine_diff_density_min -0.229
_refine_ls_extinction_coef 4.610E-6
_refine_ls_extinction_method 'Stout & Jensen (1968)'
_refine_ls_goodness_of_fit_obs 0.84
_refine_ls_hydrogen_treatment refU
_refine_ls_number_parameters 71
_refine_ls_number_reflns 1045
_refine_ls_R_factor_obs 0.0100
_refine_ls_shift/esd_max 0.003
_refine_ls_structure_factor_coef F
_refine_ls_weighting_details 'w = 1/[\s^2^(F)]'
_refine_ls_weighting_scheme calc
_refine_ls_wR_factor_obs 0.0113
_reflns_number_observed 1045
_reflns_number_total 1696
_reflns_observed_criterion I>3.0\s(I)
_cod_data_source_file pa1189.cif
_cod_data_source_block 5
_cod_depositor_comments
;
The following automatic conversions were performed:

'_refine_ls_weighting_scheme' value ' w = 1/[\s^2^(F)]' was changed
to 'calc'. New tag '_refine_ls_weighting_details' was created. The
value of the new tag was set to 'w = 1/[\s^2^(F)]'.

Automatic conversion script
Id: cif_fix_values 3143 2015-03-26 13:38:13Z robertas 
;
_cod_original_cell_volume 934.7
_cod_database_code 2004801

loop_
_symmetry_equiv_pos_as_xyz
x,y,z
1/2+x,y,1/2-z
x,1/2-y,z
1/2-x,1/2+y,1/2+z
-x,-y,-z
1/2-x,-y,1/2+z
-x,1/2+y,-z
1/2+x,1/2-y,1/2-z

loop_
_atom_site_label
_atom_site_fract_x
_atom_site_fract_y
_atom_site_fract_z
_atom_site_B_iso_or_equiv
Cd .39755(2) .25 .250640(10) 2.015(3)
S .22055(8) .25 .64010(3) 2.061(8)
O .1830(2) .25 .74500(10) 2.94(3)
C(1) .0023(3) .25 .5698(2) 2.95(5)
C(2) .3535(3) .1127(2) .60120(10) 2.92(3)
Cl,Br(1) .64674(7) .25 .39908(3) 2.350(4)
Cl,Br(2) .64787(4) .42545(2) .16652(2) 2.317(9)
H(11) .042(5) .25 .503(2) 2.6(7)
H(12) -.070(3) .171(2) .5840(10) 2.3(4)
H(21) .477(3) .116(2) .6360(10) 1.7(4)
H(22) .274(3) .033(2) .6160(10) 2.2(4)
H(23) .371(3) .119(2) .5330(10) 1.8(4)

loop_
_geom_angle_atom_site_label_1
_geom_angle_atom_site_label_2
_geom_angle_atom_site_label_3
_geom_angle_site_symmetry_1
_geom_angle_site_symmetry_3
_geom_angle
_geom_angle_publ_flag
X(1) Cd X(1) . 2_455 180.00000 yes
X(1) Cd X(2) . . 85.520(10) yes
X(1) Cd X(2) . 2_455 94.720(10) yes
X(1) Cd X(2) 2_455 . 94.440(10) yes
X(1) Cd X(2) 2_455 2_455 85.320(10) yes
X(2) Cd X(2) . 2_455 96.870(10) yes
X(2) Cd X(2) . 3 82.940(10) yes
X(2) Cd X(2) 2_455 3 179.690(10) yes
X(2) Cd X(2) 2_455 8_455 83.310(10) yes
O S C(1) . . 112.72(9) yes
O S C(2) . . 112.70(5) yes
C(1) S C(2) . . 105.51(7) yes
C(2) S C(2) . 3 107.12(7) yes

loop_
_geom_bond_atom_site_label_1
_geom_bond_atom_site_label_2
_geom_bond_site_symmetry_2
_geom_bond_distance
_geom_bond_publ_flag
Cd X(1) . 2.6172(2) yes
Cd X(1) 2_455 2.6375(2) yes
Cd X(2) . 2.7164(4) yes
Cd X(2) 2_455 2.7065(4) yes
S O . 1.4400(10) yes
S C(1) . 1.752(2) yes
S C(2) . 1.7500(10) yes
